data_9012767
loop_
_publ_author_name
'Cannillo, E.'
'Rossi, G.'
'Ungaretti, L.'

_publ_section_title
;
 The crystal structure of macdonaldite
 Note: x(Si4) corrected
;
_journal_name_full 'Atti della Accademia Nazionale dei Lincei'
_journal_page_first 399
_journal_page_last 414
_journal_volume 45
_journal_year 1968
_chemical_compound_source 'Fresno County, California, USA'
_chemical_formula_sum 'Ba Ca4 H24 O48.4 Si16'
_chemical_name_mineral Macdonaldite
_space_group_IT_number 63
_symmetry_space_group_name_Hall '-C 2c 2'
_symmetry_space_group_name_H-M 'C m c m'
_cell_angle_alpha 90
_cell_angle_beta 90
_cell_angle_gamma 90
_cell_formula_units_Z 4
_cell_length_a 14.081
_cell_length_b 13.109
_cell_length_c 23.560
_cell_volume 4348.889
_database_code_amcsd 0012053
_exptl_crystal_density_diffrn 2.361
_cod_original_formula_sum 'Ba Ca4 Si16 O48.4 H24'
_cod_database_code 9012767

loop_
_space_group_symop_operation_xyz
x,y,z
1/2+x,1/2+y,z
x,-y,1/2+z
1/2+x,1/2-y,1/2+z
-x,y,1/2-z
1/2-x,1/2+y,1/2-z
-x,y,z
1/2-x,1/2+y,z
x,-y,-z
1/2+x,1/2-y,-z
x,y,1/2-z
1/2+x,1/2+y,1/2-z
-x,-y,1/2+z
1/2-x,1/2-y,1/2+z
-x,-y,-z
1/2-x,1/2-y,-z

loop_
_atom_site_label
_atom_site_fract_x
_atom_site_fract_y
_atom_site_fract_z
_atom_site_occupancy
_atom_site_U_iso_or_equiv
_atom_site_type_symbol
_atom_site_attached_hydrogens
Ba 0.00000 0.20540 0.25000 1.00000 0.00887 Ba 0
Ca1 0.00000 0.25220 -0.00220 1.00000 0.00697 Ca 0
Ca2 0.25000 0.25000 0.00000 1.00000 0.00507 Ca 0
Si1 0.10980 0.14730 0.11530 1.00000 0.00215 Si 0
Si2 0.38950 0.14060 0.11700 1.00000 0.00304 Si 0
Si3 0.25240 0.26950 0.18350 1.00000 0.00101 Si 0
Si4 0.25120 0.46420 0.10250 1.00000 0.00127 Si 0
O1 0.12120 0.20730 0.05820 1.00000 0.01444 O 0
O2 0.15420 0.20980 0.17010 1.00000 0.01621 O 0
O3 0.25360 0.42340 0.03860 1.00000 0.01418 O 0
O4 0.15680 0.03520 0.11490 1.00000 0.02229 O 0
O5 0.25710 0.36990 0.14760 1.00000 0.01532 O 0
O6 0.37510 0.19980 0.05990 1.00000 0.01482 O 0
O7 0.34640 0.02510 0.11590 1.00000 0.03002 O 0
O8 0.34190 0.19740 0.17140 1.00000 0.01520 O 0
Wat9 0.00000 0.13190 0.13480 1.00000 0.00811 O 2
Wat10 0.24910 0.30020 0.25000 1.00000 0.01545 O 2
Wat11 0.50000 0.12390 0.13390 1.00000 0.01355 O 2
Wat12 0.00000 0.42170 0.04040 1.00000 0.06789 O 2
Wat13 0.00000 0.38300 0.18250 1.00000 0.06991 O 2
O14 0.50000 0.38230 0.16820 0.64000 0.05864 O 0
O15 0.50000 0.41880 0.04070 1.00000 0.08144 O 0
O16 0.10510 0.02270 0.25000 1.00000 0.03470 O 0
Wat17 0.35740 0.01120 0.25000 0.56000 0.07979 O 2

loop_
_cod_changelog_entry_id
_cod_changelog_entry_author
_cod_changelog_entry_date
_cod_changelog_entry_text
1
;cod-tools version 3.8.0
Id: cif_guess_AMCSD_atom_types 9581 2023-05-17 12:35:41Z saulius
;
2023-05-18T11:42:14+03:00
;Derived atom types and hydrogen counts
from atom names that follow the AMCSD naming convention
(Wat == water, O-H == hydroxyl).
;

loop_
_cod_related_entry_id
_cod_related_entry_database
_cod_related_entry_code
1 AMCSD 0012053
